data_7204032
loop_
_publ_author_name
'Wang, Xiao-Mei'
'Zhou, Yu-Fang'
'Yu, Wen-Tao'
'Wang, Chun'
'Fang, Qi'
'Jiang, Min-Hua'
'Lei, Hong'
'Wang, He-Zhou'

_publ_section_title
;
 Two-photon pumped lasing stilbene-type chromophores containing various
 terminal donor groups: relationship between lasing efficiency and
 intramolecular charge transfer
;
_journal_issue 12
_journal_name_full 'Journal of Materials Chemistry'
_journal_page_first 2698
_journal_paper_doi 10.1039/b006764o
_journal_volume 10
_journal_year 2000
_chemical_formula_sum 'C18 H27 I N2 O2'
_chemical_formula_weight 430.32
_chemical_name_systematic
; 
 ? 
;
_space_group_IT_number 15
_symmetry_cell_setting monoclinic
_symmetry_space_group_name_Hall '-C 2yc'
_symmetry_space_group_name_H-M 'C 1 2/c 1'
_atom_sites_solution_hydrogens geom
_atom_sites_solution_primary direct
_atom_sites_solution_secondary difmap
_audit_creation_method SHELXL-97
_cell_angle_alpha 90.00
_cell_angle_beta 119.257(4)
_cell_angle_gamma 90.00
_cell_formula_units_Z 8
_cell_length_a 21.4380(12)
_cell_length_b 14.9682(11)
_cell_length_c 14.0446(10)
_cell_measurement_reflns_used 50
_cell_measurement_temperature 293(2)
_cell_measurement_theta_max 14.83
_cell_measurement_theta_min 5.14
_cell_volume 3931.9(5)
_computing_cell_refinement 'Bruker XSVANS'
_computing_data_collection 'Bruker XSVANS'
_computing_data_reduction 'Bruker XSVANS'
_computing_structure_refinement 'SHELXL-97 (Sheldrick, 1997)'
_computing_structure_solution 'SHELXS-97 (Sheldrick, 1990)'
_diffrn_ambient_temperature 293(2)
_diffrn_measured_fraction_theta_full 1.000
_diffrn_measured_fraction_theta_max 1.000
_diffrn_measurement_device_type 'Bruker P4'
_diffrn_measurement_method \w/2\q
_diffrn_radiation_monochromator graphite
_diffrn_radiation_source 'fine-focus sealed tube'
_diffrn_radiation_type MoK\a
_diffrn_radiation_wavelength 0.71073
_diffrn_reflns_av_R_equivalents 0.0257
_diffrn_reflns_av_sigmaI/netI 0.0389
_diffrn_reflns_limit_h_max 25
_diffrn_reflns_limit_h_min -1
_diffrn_reflns_limit_k_max 1
_diffrn_reflns_limit_k_min -17
_diffrn_reflns_limit_l_max 14
_diffrn_reflns_limit_l_min -16
_diffrn_reflns_number 4090
_diffrn_reflns_theta_full 25.00
_diffrn_reflns_theta_max 25.00
_diffrn_reflns_theta_min 2.01
_diffrn_standards_decay_% 1
_diffrn_standards_interval_count 97
_diffrn_standards_number 3
_exptl_absorpt_coefficient_mu 1.640
_exptl_absorpt_correction_T_max 0.540
_exptl_absorpt_correction_T_min 0.512
_exptl_absorpt_correction_type psi-scan
_exptl_absorpt_process_details 'Bruker XSCANS'
_exptl_crystal_colour Dark-red
_exptl_crystal_density_diffrn 1.454
_exptl_crystal_density_method 'not measured'
_exptl_crystal_description prism
_exptl_crystal_F_000 1744
_exptl_crystal_size_max 0.38
_exptl_crystal_size_mid 0.35
_exptl_crystal_size_min 0.31
_refine_diff_density_max 0.525
_refine_diff_density_min -0.563
_refine_diff_density_rms 0.084
_refine_ls_extinction_method none
_refine_ls_goodness_of_fit_ref 1.028
_refine_ls_hydrogen_treatment mixed
_refine_ls_matrix_type full
_refine_ls_number_parameters 204
_refine_ls_number_reflns 3473
_refine_ls_number_restraints 0
_refine_ls_restrained_S_all 1.028
_refine_ls_R_factor_all 0.0709
_refine_ls_R_factor_gt 0.0451
_refine_ls_shift/su_max 0.000
_refine_ls_shift/su_mean 0.000
_refine_ls_structure_factor_coef Fsqd
_refine_ls_weighting_details 'calc w=1/[\s^2^(Fo^2^)+(0.0451P)^2^+14.0790P] where P=(Fo^2^+2Fc^2^)/3'
_refine_ls_weighting_scheme calc
_refine_ls_wR_factor_gt 0.1077
_refine_ls_wR_factor_ref 0.1240
_reflns_number_gt 2457
_reflns_number_total 3473
_reflns_threshold_expression >2sigma(I)
_cod_data_source_file b006764o.txt
_cod_data_source_block DEASPI
_cod_depositor_comments
;
The following automatic conversions were performed:
'_symmetry_cell_setting' value 'Monoclinic' changed to 'monoclinic'
according to '/home/saulius/struct/CIF-dictionaries/cif_core.dic'
dictionary named 'cif_core.dic' version 2.4.1 from
2010-06-29.

'_exptl_absorpt_correction_type' value 'Psi-scan' changed to
'psi-scan' according to
'/home/saulius/struct/CIF-dictionaries/cif_core.dic' dictionary named
'cif_core.dic' version 2.4.1 from 2010-06-29.

Automatic conversion script
Id: cif_fix_enum 1527 2010-12-29 10:47:43Z saulius 
;
_cod_original_cell_volume 3931.8(5)
_cod_original_sg_symbol_H-M C2/c
_cod_database_code 7204032

loop_
_symmetry_equiv_pos_as_xyz
'x, y, z'
'-x, y, -z+1/2'
'x+1/2, y+1/2, z'
'-x+1/2, y+1/2, -z+1/2'
'-x, -y, -z'
'x, -y, z-1/2'
'-x+1/2, -y+1/2, -z'
'x+1/2, -y+1/2, z-1/2'

loop_
_atom_site_label
_atom_site_type_symbol
_atom_site_fract_x
_atom_site_fract_y
_atom_site_fract_z
_atom_site_U_iso_or_equiv
_atom_site_adp_type
_atom_site_occupancy
_atom_site_symmetry_multiplicity
_atom_site_calc_flag
_atom_site_refinement_flags
_atom_site_disorder_assembly
_atom_site_disorder_group
I1 I 0.42513(2) 0.12902(3) 0.50685(4) 0.07342(18) Uani 1 1 d . . .
N1 N 0.3345(3) 0.1374(3) 0.8658(4) 0.0622(12) Uani 1 1 d . . .
N2 N 0.0787(2) 0.1215(3) -0.0104(4) 0.0636(12) Uani 1 1 d . . .
C1 C 0.3708(4) 0.1369(4) 0.9872(5) 0.0829(19) Uani 1 1 d . . .
H1A H 0.3467 0.1774 1.0115 0.124 Uiso 1 1 calc R . .
H1B H 0.4196 0.1554 1.0160 0.124 Uiso 1 1 calc R . .
H1C H 0.3695 0.0777 1.0124 0.124 Uiso 1 1 calc R . .
C2 C 0.2768(3) 0.1875(4) 0.8052(5) 0.0684(16) Uani 1 1 d . . .
H2A H 0.2585 0.2243 0.8391 0.082 Uiso 1 1 calc R . .
C3 C 0.2449(3) 0.1850(5) 0.6957(6) 0.081(2) Uani 1 1 d . . .
H3A H 0.2044 0.2195 0.6547 0.098 Uiso 1 1 calc R . .
C4 C 0.2717(5) 0.1315(5) 0.6427(5) 0.093(3) Uani 1 1 d . . .
C5 C 0.3316(5) 0.0804(5) 0.7091(6) 0.087(2) Uani 1 1 d . . .
H5A H 0.3510 0.0432 0.6773 0.104 Uiso 1 1 calc R . .
C6 C 0.3617(4) 0.0840(4) 0.8177(5) 0.0724(16) Uani 1 1 d . . .
H6A H 0.4019 0.0494 0.8606 0.087 Uiso 1 1 calc R . .
C7 C 0.2453(5) 0.1150(4) 0.5108(11) 0.134(4) Uani 1 1 d . . .
H7A H 0.2687 0.0809 0.4823 0.161 Uiso 1 1 calc R . .
C8 C 0.1955(5) 0.1517(5) 0.4645(11) 0.132(4) Uani 1 1 d . . .
H8A H 0.1722 0.1862 0.4926 0.158 Uiso 1 1 calc R . .
C9 C 0.1688(5) 0.1335(5) 0.3303(5) 0.084(2) Uani 1 1 d . . .
C10 C 0.1044(4) 0.1753(4) 0.2618(5) 0.0750(17) Uani 1 1 d . . .
H10A H 0.0810 0.2072 0.2919 0.090 Uiso 1 1 calc R . .
C11 C 0.0749(3) 0.1703(4) 0.1513(5) 0.0641(14) Uani 1 1 d . . .
H11A H 0.0311 0.1978 0.1076 0.077 Uiso 1 1 calc R . .
C12 C 0.1086(3) 0.1252(4) 0.1014(4) 0.0567(13) Uani 1 1 d . . .
C13 C 0.1743(3) 0.0844(4) 0.1706(5) 0.0654(15) Uani 1 1 d . . .
H13A H 0.1985 0.0537 0.1410 0.078 Uiso 1 1 calc R . .
C14 C 0.2031(3) 0.0893(4) 0.2817(6) 0.0786(19) Uani 1 1 d . . .
H14A H 0.2470 0.0622 0.3260 0.094 Uiso 1 1 calc R . .
C15 C 0.1096(3) 0.0669(4) -0.0628(5) 0.0712(16) Uani 1 1 d . . .
H15A H 0.0718 0.0475 -0.1335 0.085 Uiso 1 1 calc R . .
H15B H 0.1311 0.0141 -0.0189 0.085 Uiso 1 1 calc R . .
C16 C 0.1659(4) 0.1170(4) -0.0779(6) 0.090(2) Uani 1 1 d . . .
H16A H 0.1846 0.0786 -0.1128 0.136 Uiso 1 1 calc R . .
H16B H 0.2040 0.1352 -0.0080 0.136 Uiso 1 1 calc R . .
H16C H 0.1447 0.1688 -0.1225 0.136 Uiso 1 1 calc R . .
C17 C 0.0096(3) 0.1628(4) -0.0837(5) 0.0671(15) Uani 1 1 d . . .
H17A H 0.0081 0.1783 -0.1518 0.081 Uiso 1 1 calc R . .
H17B H 0.0048 0.2176 -0.0508 0.081 Uiso 1 1 calc R . .
C18 C -0.0527(4) 0.1020(5) -0.1074(6) 0.095(2) Uani 1 1 d . . .
H18A H -0.0967 0.1315 -0.1560 0.142 Uiso 1 1 calc R . .
H18B H -0.0524 0.0878 -0.0405 0.142 Uiso 1 1 calc R . .
H18C H -0.0486 0.0479 -0.1408 0.142 Uiso 1 1 calc R . .
O1 O 0.5000 -0.0103(7) 0.7500 0.151(4) Uani 1 2 d S . .
O2 O 0.3914(8) 0.1562(5) 1.2318(7) 0.273(7) Uani 1 1 d . . .
HO2B H 0.4076 0.2171 1.2360 0.080 Uiso 1 1 d . . .
HO2A H 0.3526 0.1269 1.1785 0.080 Uiso 1 1 d . . .
HO1B H 0.5288 0.0574 0.7588 0.080 Uiso 1 1 d . . .
HO1A H 0.4584 -0.0006 0.6803 0.080 Uiso 1 1 d . . .

loop_
_atom_site_aniso_label
_atom_site_aniso_U_11
_atom_site_aniso_U_22
_atom_site_aniso_U_33
_atom_site_aniso_U_23
_atom_site_aniso_U_13
_atom_site_aniso_U_12
I1 0.0638(3) 0.0720(3) 0.0870(3) -0.0072(2) 0.0389(2) -0.0078(2)
N1 0.067(3) 0.062(3) 0.062(3) -0.002(2) 0.035(2) -0.012(2)
N2 0.063(3) 0.070(3) 0.061(3) 0.004(2) 0.032(2) 0.018(2)
C1 0.100(5) 0.079(4) 0.061(4) -0.006(3) 0.032(4) -0.015(4)
C2 0.059(4) 0.065(4) 0.085(5) 0.000(3) 0.038(3) -0.004(3)
C3 0.059(4) 0.093(5) 0.073(5) 0.018(4) 0.018(3) -0.026(3)
C4 0.128(7) 0.098(5) 0.056(4) -0.014(4) 0.047(4) -0.071(5)
C5 0.113(6) 0.081(5) 0.077(5) -0.013(4) 0.055(5) -0.027(4)
C6 0.082(4) 0.061(3) 0.079(4) -0.001(3) 0.043(4) -0.001(3)
C7 0.105(6) 0.049(4) 0.301(15) 0.006(6) 0.140(9) -0.005(4)
C8 0.086(5) 0.059(4) 0.285(15) 0.031(6) 0.117(8) 0.002(4)
C9 0.111(6) 0.082(5) 0.060(4) -0.006(4) 0.042(4) -0.050(4)
C10 0.084(5) 0.079(4) 0.066(4) -0.010(3) 0.039(4) -0.021(4)
C11 0.066(4) 0.063(3) 0.073(4) 0.005(3) 0.042(3) 0.003(3)
C12 0.054(3) 0.056(3) 0.062(3) 0.007(3) 0.030(3) 0.000(3)
C13 0.056(3) 0.055(3) 0.080(4) 0.010(3) 0.029(3) 0.001(3)
C14 0.057(4) 0.073(4) 0.078(4) 0.027(3) 0.011(3) -0.013(3)
C15 0.078(4) 0.069(4) 0.079(4) -0.005(3) 0.048(4) 0.007(3)
C16 0.115(6) 0.079(4) 0.113(6) -0.007(4) 0.083(5) 0.004(4)
C17 0.065(4) 0.065(3) 0.067(4) 0.009(3) 0.029(3) 0.011(3)
C18 0.065(4) 0.099(5) 0.107(6) -0.001(4) 0.032(4) -0.003(4)
O1 0.147(8) 0.190(10) 0.083(5) 0.000 0.029(5) 0.000
O2 0.58(2) 0.112(5) 0.119(6) -0.016(5) 0.166(10) -0.050(9)

loop_
_atom_type_symbol
_atom_type_description
_atom_type_scat_dispersion_real
_atom_type_scat_dispersion_imag
_atom_type_scat_source
C C 0.0033 0.0016 'International Tables Vol C Tables 4.2.6.8 and 6.1.1.4'
H H 0.0000 0.0000 'International Tables Vol C Tables 4.2.6.8 and 6.1.1.4'
N N 0.0061 0.0033 'International Tables Vol C Tables 4.2.6.8 and 6.1.1.4'
O O 0.0106 0.0060 'International Tables Vol C Tables 4.2.6.8 and 6.1.1.4'
I I -0.4742 1.8119 'International Tables Vol C Tables 4.2.6.8 and 6.1.1.4'

loop_
_geom_angle_atom_site_label_1
_geom_angle_atom_site_label_2
_geom_angle_atom_site_label_3
_geom_angle
_geom_angle_site_symmetry_1
_geom_angle_site_symmetry_3
_geom_angle_publ_flag
C2 N1 C6 120.4(5) . . ?
C2 N1 C1 122.3(5) . . ?
C6 N1 C1 117.3(5) . . ?
C12 N2 C15 121.7(5) . . ?
C12 N2 C17 122.1(5) . . ?
C15 N2 C17 115.8(5) . . ?
N1 C2 C3 120.5(6) . . ?
C2 C3 C4 121.1(7) . . ?
C5 C4 C3 116.3(6) . . ?
C5 C4 C7 111.3(8) . . ?
C3 C4 C7 132.4(8) . . ?
C6 C5 C4 121.1(7) . . ?
C5 C6 N1 120.6(7) . . ?
C8 C7 C4 106.8(11) . . ?
C7 C8 C9 106.3(11) . . ?
C10 C9 C14 117.4(6) . . ?
C10 C9 C8 112.1(7) . . ?
C14 C9 C8 130.3(7) . . ?
C11 C10 C9 121.0(7) . . ?
C10 C11 C12 122.0(6) . . ?
N2 C12 C13 121.6(5) . . ?
N2 C12 C11 121.5(5) . . ?
C13 C12 C11 116.9(5) . . ?
C14 C13 C12 120.5(6) . . ?
C13 C14 C9 122.1(6) . . ?
N2 C15 C16 112.4(5) . . ?
N2 C17 C18 112.4(5) . . ?

loop_
_geom_bond_atom_site_label_1
_geom_bond_atom_site_label_2
_geom_bond_distance
_geom_bond_site_symmetry_2
_geom_bond_publ_flag
N1 C2 1.338(7) . ?
N1 C6 1.349(7) . ?
N1 C1 1.488(8) . ?
N2 C12 1.377(7) . ?
N2 C15 1.458(7) . ?
N2 C17 1.466(7) . ?
C2 C3 1.344(9) . ?
C3 C4 1.393(11) . ?
C4 C5 1.390(11) . ?
C4 C7 1.670(14) . ?
C5 C6 1.336(9) . ?
C7 C8 1.090(11) . ?
C8 C9 1.703(14) . ?
C9 C10 1.387(10) . ?
C9 C14 1.390(10) . ?
C10 C11 1.362(8) . ?
C11 C12 1.401(8) . ?
C12 C13 1.400(7) . ?
C13 C14 1.370(9) . ?
C15 C16 1.522(9) . ?
C17 C18 1.513(9) . ?

loop_
_cod_related_entry_id
_cod_related_entry_database
_cod_related_entry_code
1 ChemSpider 30653698
